data_7234265
loop_
_publ_author_name
'Ming Kong'
'Ting Wang'
'Xiaohe Tian'
'Fang Wang'
'Yanqiu Liu'
'Qiong Zhang'
'Hui Wang'
'Hongping Zhou'
'Jieying Wu'
'Yupeng Tian'

_publ_section_title
;
 Tunable two-photon absorption near-infrared materials containing
 different electron-donors and a pi-bridge center with applications in
 bioimaging in live cells
;
_journal_name_full 'Journal of Materials Chemistry C'
_journal_page_first 5580
_journal_page_last 5588
_journal_paper_doi 10.1039/C5TC00716J
_journal_volume 3
_journal_year 2015
_chemical_formula_moiety 'C17 H18 N O S'
_chemical_formula_sum 'C17 H18 N O S'
_chemical_formula_weight 284.38
_space_group_IT_number 61
_space_group_name_Hall '-P 2ac 2ab'
_space_group_name_H-M_alt 'P b c a'
_symmetry_cell_setting orthorhombic
_symmetry_space_group_name_H-M 'P b c a'
_atom_sites_solution_hydrogens geom
_atom_sites_solution_primary direct
_atom_sites_solution_secondary difmap
_cell_angle_alpha 90.00
_cell_angle_beta 90.00
_cell_angle_gamma 90.00
_cell_formula_units_Z 8
_cell_length_a 8.455(2)
_cell_length_b 19.449(5)
_cell_length_c 19.449
_cell_measurement_reflns_used 4500
_cell_measurement_temperature 293(2)
_cell_measurement_theta_max 21.21
_cell_measurement_theta_min 2.34
_cell_volume 3198.2(11)
_computing_cell_refinement 'Bruker SMART'
_computing_data_collection 'Bruker SMART'
_computing_data_reduction 'Bruker SMART'
_computing_molecular_graphics 'Bruker SHELXTL'
_computing_publication_material 'Bruker SHELXTL'
_computing_structure_refinement 'SHELXL-97 (Sheldrick, 1997)'
_computing_structure_solution 'SHELXS-97 (Sheldrick, 1990)'
_diffrn_ambient_temperature 293(2)
_diffrn_measured_fraction_theta_full 0.767
_diffrn_measured_fraction_theta_max 0.767
_diffrn_measurement_device_type 'Bruker Smart Apex CCD'
_diffrn_measurement_method 'phiand omega.scans'
_diffrn_radiation_monochromator graphite
_diffrn_radiation_source 'fine-focus sealed tube'
_diffrn_radiation_type MoK\a
_diffrn_radiation_wavelength 0.71073
_diffrn_reflns_av_R_equivalents 0.0444
_diffrn_reflns_av_sigmaI/netI 0.0462
_diffrn_reflns_limit_h_max 9
_diffrn_reflns_limit_h_min -8
_diffrn_reflns_limit_k_max 21
_diffrn_reflns_limit_k_min -20
_diffrn_reflns_limit_l_max 21
_diffrn_reflns_limit_l_min -21
_diffrn_reflns_number 12019
_diffrn_reflns_theta_full 23.24
_diffrn_reflns_theta_max 23.24
_diffrn_reflns_theta_min 2.83
_exptl_absorpt_coefficient_mu 0.198
_exptl_absorpt_correction_T_max 0.9653
_exptl_absorpt_correction_T_min 0.9504
_exptl_absorpt_correction_type multi-scan
_exptl_absorpt_process_details sadabs
_exptl_crystal_colour yellow
_exptl_crystal_density_diffrn 1.181
_exptl_crystal_density_method 'not measured'
_exptl_crystal_description block
_exptl_crystal_F_000 1208
_exptl_crystal_size_max 0.26
_exptl_crystal_size_mid 0.18
_exptl_crystal_size_min 0.18
_refine_diff_density_max 0.167
_refine_diff_density_min -0.156
_refine_diff_density_rms 0.048
_refine_ls_extinction_method none
_refine_ls_goodness_of_fit_ref 0.944
_refine_ls_hydrogen_treatment constr
_refine_ls_matrix_type full
_refine_ls_number_parameters 203
_refine_ls_number_reflns 1763
_refine_ls_number_restraints 62
_refine_ls_restrained_S_all 0.955
_refine_ls_R_factor_all 0.0868
_refine_ls_R_factor_gt 0.0550
_refine_ls_shift/su_max 0.000
_refine_ls_shift/su_mean 0.000
_refine_ls_structure_factor_coef Fsqd
_refine_ls_weighting_details 'calc w=1/[\s^2^(Fo^2^)+(0.1046P)^2^+0.0000P] where P=(Fo^2^+2Fc^2^)/3'
_refine_ls_weighting_scheme calc
_refine_ls_wR_factor_gt 0.1517
_refine_ls_wR_factor_ref 0.1687
_reflns_number_gt 1108
_reflns_number_total 1763
_reflns_threshold_expression >2sigma(I)
_cod_data_source_file J-Mater-Chem-C-2015-3-5580.cif
_cod_data_source_block 20131028h_0m
_cod_depositor_comments
;
The following automatic conversions were performed:

data item '_symmetry_cell_setting' value 'Orthorhombic' was changed
to 'orthorhombic' in accordance with the built-in table derived from
the CIF Core dictionary named 'cif_core.dic' version 2.4.5 last
updated on 2014-11-21.

Automatic conversion script
Id: cif_fix_values 6909 2019-04-08 15:41:33Z antanas 
;
_cod_original_sg_symbol_H-M p_b_c_a
_cod_database_code 7234265

loop_
_symmetry_equiv_pos_as_xyz
'x, y, z'
'-x+1/2, -y, z+1/2'
'x+1/2, -y+1/2, -z'
'-x, y+1/2, -z+1/2'
'-x, -y, -z'
'x-1/2, y, -z-1/2'
'-x-1/2, y-1/2, z'
'x, -y-1/2, z-1/2'

loop_
_atom_site_label
_atom_site_type_symbol
_atom_site_fract_x
_atom_site_fract_y
_atom_site_fract_z
_atom_site_U_iso_or_equiv
_atom_site_adp_type
_atom_site_occupancy
_atom_site_symmetry_multiplicity
_atom_site_calc_flag
_atom_site_refinement_flags
_atom_site_disorder_assembly
_atom_site_disorder_group
C1 C 0.4282(6) 0.6302(2) 0.1471(3) 0.1135(16) Uani 1 1 d . . .
H1 H 0.4483 0.6713 0.1244 0.136 Uiso 1 1 calc R . .
C2 C 0.5053(5) 0.6109(2) 0.2036(3) 0.0954(12) Uani 1 1 d . . .
H2 H 0.5863 0.6361 0.2240 0.115 Uiso 1 1 calc R . .
C3 C 0.4497(4) 0.54895(17) 0.22797(16) 0.0670(8) Uani 1 1 d . . .
H3 H 0.4875 0.5283 0.2678 0.080 Uiso 1 1 calc R . .
C4 C 0.3334(4) 0.52066(18) 0.18789(16) 0.0663(8) Uani 1 1 d . . .
C5 C 0.2442(4) 0.45628(18) 0.19533(15) 0.0638(8) Uani 1 1 d . . .
C6 C 0.2803(4) 0.41214(18) 0.25328(15) 0.0634(8) Uani 1 1 d . . .
H6 H 0.3578 0.4255 0.2845 0.076 Uiso 1 1 calc R . .
C7 C 0.2047(4) 0.35291(18) 0.26261(15) 0.0638(8) Uani 1 1 d . . .
H7 H 0.1314 0.3416 0.2288 0.077 Uiso 1 1 calc R . .
C8 C 0.2204(3) 0.30349(17) 0.31799(15) 0.0622(8) Uani 1 1 d . . .
C9 C 0.3201(4) 0.31169(18) 0.37390(16) 0.0669(9) Uani 1 1 d . . .
H9 H 0.3856 0.3501 0.3757 0.080 Uiso 1 1 calc R . .
C10 C 0.3254(4) 0.26512(16) 0.42668(16) 0.0697(9) Uani 1 1 d . . .
H10 H 0.3943 0.2725 0.4632 0.084 Uiso 1 1 calc R . .
C11 C 0.2284(4) 0.20642(19) 0.42665(16) 0.0712(9) Uani 1 1 d . A .
C12 C 0.1310(4) 0.19728(19) 0.36930(17) 0.0775(10) Uani 1 1 d . . .
H12 H 0.0681 0.1582 0.3662 0.093 Uiso 1 1 calc R . .
C13 C 0.1268(4) 0.24507(18) 0.31766(17) 0.0752(10) Uani 1 1 d . . .
H13 H 0.0584 0.2380 0.2809 0.090 Uiso 1 1 calc R . .
C14 C 0.3542(15) 0.1671(10) 0.5323(6) 0.093(4) Uani 0.415(9) 1 d PDU A 1
H14 H 0.4549 0.1479 0.5323 0.112 Uiso 0.415(9) 1 calc PR A 1
C15 C 0.2829(13) 0.2115(7) 0.5848(6) 0.103(3) Uani 0.415(9) 1 d PDU A 1
H15A H 0.2705 0.2571 0.5666 0.155 Uiso 0.415(9) 1 calc PR A 1
H15B H 0.3503 0.2129 0.6244 0.155 Uiso 0.415(9) 1 calc PR A 1
H15C H 0.1814 0.1935 0.5975 0.155 Uiso 0.415(9) 1 calc PR A 1
C14' C 0.3060(12) 0.1725(7) 0.5456(5) 0.096(3) Uani 0.585(9) 1 d PDU A 2
H14' H 0.2695 0.2028 0.5791 0.115 Uiso 0.585(9) 1 calc PR A 2
C15' C 0.4470(11) 0.1308(6) 0.5509(5) 0.129(3) Uani 0.585(9) 1 d PDU A 2
H15D H 0.4188 0.0831 0.5476 0.193 Uiso 0.585(9) 1 calc PR A 2
H15E H 0.4974 0.1391 0.5943 0.193 Uiso 0.585(9) 1 calc PR A 2
H15F H 0.5184 0.1424 0.5143 0.193 Uiso 0.585(9) 1 calc PR A 2
C16 C 0.1324(6) 0.0982(2) 0.4779(2) 0.1009(14) Uani 1 1 d D A .
H16A H 0.0289 0.1102 0.4601 0.121 Uiso 1 1 calc R . .
H16B H 0.1182 0.0820 0.5247 0.121 Uiso 1 1 calc R . .
C17 C 0.1978(7) 0.0408(2) 0.4358(2) 0.1205(18) Uani 1 1 d D . .
H17A H 0.2208 0.0572 0.3903 0.181 Uiso 1 1 calc R . .
H17B H 0.1216 0.0043 0.4332 0.181 Uiso 1 1 calc R . .
H17C H 0.2931 0.0240 0.4567 0.181 Uiso 1 1 calc R . .
N2 N 0.2299(4) 0.15968(17) 0.47931(15) 0.0945(11) Uani 1 1 d D . .
O1 O 0.1402(3) 0.44206(12) 0.15325(11) 0.0789(7) Uani 1 1 d . . .
S1 S 0.29121(16) 0.57346(8) 0.12080(6) 0.1073(5) Uani 1 1 d . . .

loop_
_atom_site_aniso_label
_atom_site_aniso_U_11
_atom_site_aniso_U_22
_atom_site_aniso_U_33
_atom_site_aniso_U_23
_atom_site_aniso_U_13
_atom_site_aniso_U_12
C1 0.131(4) 0.072(3) 0.138(4) 0.026(3) 0.051(3) -0.004(3)
C2 0.091(3) 0.076(3) 0.119(3) -0.008(2) 0.019(2) -0.004(2)
C3 0.0682(19) 0.059(2) 0.0735(18) -0.0032(15) 0.0048(16) 0.0031(15)
C4 0.0626(17) 0.0664(19) 0.0699(18) -0.0012(15) 0.0119(15) 0.0080(16)
C5 0.0613(17) 0.071(2) 0.0593(16) -0.0048(15) 0.0053(14) 0.0066(16)
C6 0.0628(17) 0.065(2) 0.0628(17) 0.0009(14) -0.0011(14) 0.0005(16)
C7 0.0636(17) 0.068(2) 0.0594(17) -0.0032(14) 0.0002(13) 0.0030(16)
C8 0.0619(17) 0.059(2) 0.0660(17) -0.0048(14) -0.0002(14) 0.0018(15)
C9 0.0677(19) 0.061(2) 0.0721(19) -0.0008(15) -0.0039(15) -0.0088(15)
C10 0.073(2) 0.067(2) 0.069(2) -0.0030(15) -0.0122(15) -0.0098(17)
C11 0.075(2) 0.068(2) 0.0703(19) -0.0023(16) -0.0042(15) -0.0084(18)
C12 0.087(2) 0.068(2) 0.077(2) 0.0048(17) -0.0142(17) -0.0235(19)
C13 0.080(2) 0.073(2) 0.072(2) -0.0008(16) -0.0165(16) -0.0143(18)
C14 0.103(7) 0.093(5) 0.085(6) 0.014(4) -0.005(5) -0.008(6)
C15 0.104(6) 0.112(7) 0.093(6) -0.008(5) -0.013(5) -0.017(5)
C14' 0.121(6) 0.091(5) 0.075(5) 0.006(4) -0.014(5) -0.022(5)
C15' 0.123(5) 0.154(6) 0.109(5) 0.002(5) -0.019(4) -0.012(5)
C16 0.129(3) 0.095(3) 0.079(2) 0.017(2) -0.012(2) -0.043(3)
C17 0.168(5) 0.086(3) 0.108(3) 0.001(2) -0.008(3) -0.043(3)
N2 0.132(3) 0.080(2) 0.0717(18) 0.0161(15) -0.0308(18) -0.0367(19)
O1 0.0846(15) 0.0873(17) 0.0648(13) 0.0013(11) -0.0081(12) -0.0059(13)
S1 0.1240(10) 0.1058(10) 0.0923(8) 0.0351(6) 0.0006(6) -0.0060(7)

loop_
_atom_type_symbol
_atom_type_description
_atom_type_scat_dispersion_real
_atom_type_scat_dispersion_imag
_atom_type_scat_source
C C 0.0033 0.0016 'International Tables Vol C Tables 4.2.6.8 and 6.1.1.4'
N N 0.0061 0.0033 'International Tables Vol C Tables 4.2.6.8 and 6.1.1.4'
O O 0.0106 0.0060 'International Tables Vol C Tables 4.2.6.8 and 6.1.1.4'
S S 0.1246 0.1234 'International Tables Vol C Tables 4.2.6.8 and 6.1.1.4'
H H 0.0000 0.0000 'International Tables Vol C Tables 4.2.6.8 and 6.1.1.4'

loop_
_geom_angle_atom_site_label_1
_geom_angle_atom_site_label_2
_geom_angle_atom_site_label_3
_geom_angle
_geom_angle_site_symmetry_1
_geom_angle_site_symmetry_3
C2 C1 S1 113.9(3) . .
C2 C1 H1 123.1 . .
S1 C1 H1 123.1 . .
C1 C2 C3 111.3(4) . .
C1 C2 H2 124.4 . .
C3 C2 H2 124.4 . .
C4 C3 C2 113.6(4) . .
C4 C3 H3 123.2 . .
C2 C3 H3 123.2 . .
C3 C4 C5 130.9(3) . .
C3 C4 S1 110.2(3) . .
C5 C4 S1 118.9(2) . .
O1 C5 C6 122.3(3) . .
O1 C5 C4 119.5(3) . .
C6 C5 C4 118.2(3) . .
C7 C6 C5 121.2(3) . .
C7 C6 H6 119.4 . .
C5 C6 H6 119.4 . .
C6 C7 C8 129.2(3) . .
C6 C7 H7 115.4 . .
C8 C7 H7 115.4 . .
C9 C8 C13 116.5(3) . .
C9 C8 C7 124.3(3) . .
C13 C8 C7 119.2(3) . .
C10 C9 C8 122.2(3) . .
C10 C9 H9 118.9 . .
C8 C9 H9 118.9 . .
C9 C10 C11 121.2(3) . .
C9 C10 H10 119.4 . .
C11 C10 H10 119.4 . .
N2 C11 C12 121.2(3) . .
N2 C11 C10 122.2(3) . .
C12 C11 C10 116.6(3) . .
C13 C12 C11 120.9(3) . .
C13 C12 H12 119.5 . .
C11 C12 H12 119.5 . .
C12 C13 C8 122.6(3) . .
C12 C13 H13 118.7 . .
C8 C13 H13 118.7 . .
C15 C14 N2 104.5(9) . .
C15 C14 H14 127.7 . .
N2 C14 H14 127.7 . .
C15' C14' N2 109.2(8) . .
C15' C14' H14' 125.4 . .
N2 C14' H14' 125.4 . .
C14' C15' H15D 109.5 . .
C14' C15' H15E 109.5 . .
H15D C15' H15E 109.5 . .
C14' C15' H15F 109.5 . .
H15D C15' H15F 109.5 . .
H15E C15' H15F 109.5 . .
N2 C16 C17 114.6(4) . .
N2 C16 H16A 108.6 . .
C17 C16 H16A 108.6 . .
N2 C16 H16B 108.6 . .
C17 C16 H16B 108.6 . .
H16A C16 H16B 107.6 . .
C16 C17 H17A 109.5 . .
C16 C17 H17B 109.5 . .
H17A C17 H17B 109.5 . .
C16 C17 H17C 109.5 . .
H17A C17 H17C 109.5 . .
H17B C17 H17C 109.5 . .
C11 N2 C16 121.8(3) . .
C11 N2 C14' 123.4(6) . .
C16 N2 C14' 114.0(6) . .
C11 N2 C14 117.6(9) . .
C16 N2 C14 119.8(9) . .
C14' N2 C14 19.3(7) . .
C1 S1 C4 91.0(2) . .

loop_
_geom_bond_atom_site_label_1
_geom_bond_atom_site_label_2
_geom_bond_distance
_geom_bond_site_symmetry_2
C1 C2 1.331(6) .
C1 S1 1.680(6) .
C1 H1 0.9300 .
C2 C3 1.378(6) .
C2 H2 0.9300 .
C3 C4 1.370(5) .
C3 H3 0.9300 .
C4 C5 1.469(5) .
C4 S1 1.698(4) .
C5 O1 1.232(4) .
C5 C6 1.449(5) .
C6 C7 1.330(5) .
C6 H6 0.9300 .
C7 C8 1.450(5) .
C7 H7 0.9300 .
C8 C9 1.385(4) .
C8 C13 1.385(5) .
C9 C10 1.370(5) .
C9 H9 0.9300 .
C10 C11 1.406(5) .
C10 H10 0.9300 .
C11 N2 1.370(5) .
C11 C12 1.398(5) .
C12 C13 1.369(5) .
C12 H12 0.9300 .
C13 H13 0.9300 .
C14 C15 1.466(10) .
C14 N2 1.478(9) .
C14 H14 0.9300 .
C15 H15A 0.9600 .
C15 H15B 0.9600 .
C15 H15C 0.9600 .
C14' C15' 1.446(9) .
C14' N2 1.462(7) .
C14' H14' 0.9300 .
C15' H15D 0.9600 .
C15' H15E 0.9600 .
C15' H15F 0.9600 .
C16 N2 1.453(4) .
C16 C17 1.490(6) .
C16 H16A 0.9700 .
C16 H16B 0.9700 .
C17 H17A 0.9600 .
C17 H17B 0.9600 .
C17 H17C 0.9600 .

loop_
_geom_torsion_atom_site_label_1
_geom_torsion_atom_site_label_2
_geom_torsion_atom_site_label_3
_geom_torsion_atom_site_label_4
_geom_torsion
_geom_torsion_site_symmetry_1
_geom_torsion_site_symmetry_2
_geom_torsion_site_symmetry_3
_geom_torsion_site_symmetry_4
S1 C1 C2 C3 -1.7(5) . . . .
C1 C2 C3 C4 2.1(5) . . . .
C2 C3 C4 C5 179.9(3) . . . .
C2 C3 C4 S1 -1.5(3) . . . .
C3 C4 C5 O1 178.0(3) . . . .
S1 C4 C5 O1 -0.5(4) . . . .
C3 C4 C5 C6 -0.9(5) . . . .
S1 C4 C5 C6 -179.3(2) . . . .
O1 C5 C6 C7 1.7(5) . . . .
C4 C5 C6 C7 -179.5(3) . . . .
C5 C6 C7 C8 -177.7(3) . . . .
C6 C7 C8 C9 1.7(5) . . . .
C6 C7 C8 C13 179.1(3) . . . .
C13 C8 C9 C10 -0.7(5) . . . .
C7 C8 C9 C10 176.8(3) . . . .
C8 C9 C10 C11 -0.3(5) . . . .
C9 C10 C11 N2 -179.0(4) . . . .
C9 C10 C11 C12 1.9(5) . . . .
N2 C11 C12 C13 178.2(4) . . . .
C10 C11 C12 C13 -2.7(5) . . . .
C11 C12 C13 C8 1.8(6) . . . .
C9 C8 C13 C12 -0.1(5) . . . .
C7 C8 C13 C12 -177.7(3) . . . .
C12 C11 N2 C16 0.8(6) . . . .
C10 C11 N2 C16 -178.3(4) . . . .
C12 C11 N2 C14' -168.3(6) . . . .
C10 C11 N2 C14' 12.7(8) . . . .
C12 C11 N2 C14 170.3(7) . . . .
C10 C11 N2 C14 -8.8(8) . . . .
C17 C16 N2 C11 80.3(5) . . . .
C17 C16 N2 C14' -109.7(6) . . . .
C17 C16 N2 C14 -89.0(7) . . . .
C15' C14' N2 C11 -108.7(9) . . . .
C15' C14' N2 C16 81.5(10) . . . .
C15' C14' N2 C14 -30(3) . . . .
C15 C14 N2 C11 90.7(12) . . . .
C15 C14 N2 C16 -99.6(12) . . . .
C15 C14 N2 C14' -22(3) . . . .
C2 C1 S1 C4 0.7(4) . . . .
C3 C4 S1 C1 0.5(3) . . . .
C5 C4 S1 C1 179.2(3) . . . .
